data_1506612
loop_
_publ_author_name
'Su, Shun'
'Acquilano, Dayle E.'
'Arumugasamy, Jeevanandam'
'Beeler, Aaron B.'
'Eastwood, Erin L.'
'Giguere, Joshua R.'
'Lan, Ping'
'Lei, Xiaoguang'
'Min, Geanna K.'
'Yeager, Adam R.'
'Zhou, Ya'
'Panek, James S.'
'Snyder, John K.'
'Schaus, Scott E.'
'Porco, Jr, John A'

_publ_section_title
;
 Convergent synthesis of a complex oxime library using chemical domain
 shuffling.
;
_journal_issue 13
_journal_name_full 'Organic letters'
_journal_page_first 2751
_journal_page_last 2754
_journal_paper_doi 10.1021/ol051023r
_journal_volume 7
_journal_year 2005
_chemical_formula_sum 'C15 H17 Cl2 N O5'
_chemical_formula_weight 362.20
_chemical_name_systematic
; 
 ? 
;
_space_group_IT_number 14
_symmetry_cell_setting monoclinic
_symmetry_space_group_name_Hall '-P 2ybc'
_symmetry_space_group_name_H-M 'P 1 21/c 1'
_atom_sites_solution_hydrogens difmap
_atom_sites_solution_primary direct
_atom_sites_solution_secondary difmap
_audit_creation_method SHELXL-97
_cell_angle_alpha 90.00
_cell_angle_beta 101.8200(10)
_cell_angle_gamma 90.00
_cell_formula_units_Z 4
_cell_length_a 13.2845(6)
_cell_length_b 7.8086(4)
_cell_length_c 15.4619(7)
_cell_measurement_reflns_used 5367
_cell_measurement_temperature 173(2)
_cell_measurement_theta_max 28.15
_cell_measurement_theta_min 2.69
_cell_volume 1569.91(13)
_computing_cell_refinement 'Bruker SAINT'
_computing_data_collection 'Bruker SMART'
_computing_data_reduction 'Bruker SAINT'
_computing_molecular_graphics 'Bruker SHELXTL'
_computing_publication_material 'Bruker SHELXTL'
_computing_structure_refinement 'SHELXL-97 (Sheldrick, 1997)'
_computing_structure_solution 'SHELXS-97 (Sheldrick, 1990)'
_diffrn_ambient_temperature 173(2)
_diffrn_measured_fraction_theta_full 0.966
_diffrn_measured_fraction_theta_max 0.966
_diffrn_measurement_device_type 'Bruker 1K CCD area detector'
_diffrn_measurement_method '0.3 deg. omega scans'
_diffrn_radiation_monochromator graphite
_diffrn_radiation_source 'fine-focus sealed tube'
_diffrn_radiation_type MoK\a
_diffrn_radiation_wavelength 0.71073
_diffrn_reflns_av_R_equivalents 0.0270
_diffrn_reflns_av_sigmaI/netI 0.0304
_diffrn_reflns_limit_h_max 14
_diffrn_reflns_limit_h_min -17
_diffrn_reflns_limit_k_max 10
_diffrn_reflns_limit_k_min -10
_diffrn_reflns_limit_l_max 20
_diffrn_reflns_limit_l_min -20
_diffrn_reflns_number 10965
_diffrn_reflns_theta_full 28.27
_diffrn_reflns_theta_max 28.27
_diffrn_reflns_theta_min 2.69
_exptl_absorpt_coefficient_mu 0.439
_exptl_absorpt_correction_T_max 0.9371
_exptl_absorpt_correction_T_min 0.8105
_exptl_absorpt_correction_type 'semiempirical by SADABS'
_exptl_crystal_colour colorless
_exptl_crystal_density_diffrn 1.532
_exptl_crystal_density_meas 0
_exptl_crystal_density_method 'not measured'
_exptl_crystal_description block
_exptl_crystal_F_000 752
_exptl_crystal_size_max 0.50
_exptl_crystal_size_mid 0.30
_exptl_crystal_size_min 0.15
_refine_diff_density_max 1.068
_refine_diff_density_min -0.683
_refine_diff_density_rms 0.073
_refine_ls_extinction_method none
_refine_ls_goodness_of_fit_ref 1.275
_refine_ls_hydrogen_treatment isotropic
_refine_ls_matrix_type full
_refine_ls_number_parameters 276
_refine_ls_number_reflns 3773
_refine_ls_number_restraints 0
_refine_ls_restrained_S_all 1.275
_refine_ls_R_factor_all 0.0646
_refine_ls_R_factor_gt 0.0538
_refine_ls_shift/su_max 1.113
_refine_ls_shift/su_mean 0.124
_refine_ls_structure_factor_coef Fsqd
_refine_ls_weighting_details 'calc w=1/[\s^2^(Fo^2^)+(0.1000P)^2^+0.0000P] where P=(Fo^2^+2Fc^2^)/3'
_refine_ls_weighting_scheme calc
_refine_ls_wR_factor_gt 0.1591
_refine_ls_wR_factor_ref 0.1665
_reflns_number_gt 3183
_reflns_number_total 3773
_reflns_threshold_expression >2sigma(I)
_cod_data_source_file ol051023rsi20050504_125141.cif
_cod_data_source_block porco34
_cod_depositor_comments
;
The following automatic conversions were performed:

'_symmetry_cell_setting' value 'Monoclinic' changed to 'monoclinic'
according to /home/saulius/struct/CIF-dictionaries/cif_core.dic
dictionary named 'cif_core.dic' version 2.4.1 from 2010-06-29.

Automatic conversion script
Id: cif_fix_values 1715 2011-07-08 13:25:40Z adriana 
;
_cod_original_cell_volume 1569.90(13)
_cod_original_sg_symbol_H-M P2(1)/c
_cod_original_formula_sum 'C14 H15 N O5 * C H2 Cl2'
_cod_database_code 1506612

loop_
_symmetry_equiv_pos_as_xyz
'x, y, z'
'-x, y+1/2, -z+1/2'
'-x, -y, -z'
'x, -y-1/2, z-1/2'

loop_
_atom_site_label
_atom_site_type_symbol
_atom_site_fract_x
_atom_site_fract_y
_atom_site_fract_z
_atom_site_U_iso_or_equiv
_atom_site_adp_type
_atom_site_occupancy
_atom_site_symmetry_multiplicity
_atom_site_calc_flag
O1 O 0.08171(12) 0.78710(19) 0.96916(10) 0.0225(3) Uani 1 1 d
H1O H 0.097(3) 0.699(4) 0.996(2) 0.039(8) Uiso 1 1 d
O2 O 0.05741(11) 0.96552(18) 0.77805(10) 0.0245(4) Uani 1 1 d
O3 O -0.16878(14) 0.8161(2) 0.64149(10) 0.0303(4) Uani 1 1 d
O4 O -0.42016(12) 0.8437(2) 0.94437(11) 0.0269(4) Uani 1 1 d
O5 O -0.14353(12) 0.50731(18) 0.93565(11) 0.0261(4) Uani 1 1 d
N1 N -0.29513(13) 0.6443(2) 0.93773(11) 0.0180(4) Uani 1 1 d
C1 C 0.01181(15) 0.7566(2) 0.88724(13) 0.0153(4) Uani 1 1 d
H1 H -0.0057(18) 0.635(3) 0.8830(15) 0.017(5) Uiso 1 1 d
C2 C 0.06383(16) 0.7927(2) 0.81174(15) 0.0201(4) Uani 1 1 d
H2 H 0.126(2) 0.737(3) 0.8160(17) 0.025(6) Uiso 1 1 d
C3 C 0.00248(17) 0.8298(3) 0.72337(14) 0.0223(4) Uani 1 1 d
H3 H 0.028(2) 0.798(3) 0.668(2) 0.036(7) Uiso 1 1 d
C4 C -0.11214(17) 0.8408(2) 0.71298(13) 0.0200(4) Uani 1 1 d
C5 C -0.14912(15) 0.8923(2) 0.79302(12) 0.0151(4) Uani 1 1 d
C6 C -0.23774(15) 0.9766(2) 0.78571(13) 0.0181(4) Uani 1 1 d
H6 H -0.284(2) 0.995(3) 0.7297(18) 0.024(6) Uiso 1 1 d
C7 C -0.26741(16) 1.0542(3) 0.86559(13) 0.0198(4) Uani 1 1 d
H7B H -0.2313(18) 1.167(3) 0.8808(15) 0.016(5) Uiso 1 1 d
H7A H -0.336(2) 1.091(3) 0.8555(17) 0.031(7) Uiso 1 1 d
C8 C -0.24352(15) 0.9342(3) 0.94671(13) 0.0172(4) Uani 1 1 d
H8 H -0.242(2) 1.002(3) 0.9977(17) 0.024(6) Uiso 1 1 d
C9 C -0.14781(15) 0.8207(2) 0.95122(12) 0.0150(4) Uani 1 1 d
H9 H -0.105(2) 0.823(3) 1.0100(17) 0.020(6) Uiso 1 1 d
C10 C -0.08160(14) 0.8727(2) 0.88437(11) 0.0131(4) Uani 1 1 d
H10 H -0.0558(15) 0.980(3) 0.9029(13) 0.005(5) Uiso 1 1 d
C11 C -0.33166(16) 0.8094(3) 0.94335(13) 0.0176(4) Uani 1 1 d
C12 C -0.19120(15) 0.6393(2) 0.93992(12) 0.0168(4) Uani 1 1 d
C13 C -0.36072(18) 0.4927(3) 0.93265(14) 0.0225(4) Uani 1 1 d
H13B H -0.332(2) 0.416(4) 0.8989(18) 0.027(7) Uiso 1 1 d
H13A H -0.426(2) 0.536(3) 0.9019(16) 0.024(6) Uiso 1 1 d
C14 C -0.3590(2) 0.4154(4) 1.02304(17) 0.0363(6) Uani 1 1 d
H14C H -0.288(3) 0.375(4) 1.052(2) 0.060(10) Uiso 1 1 d
H14B H -0.412(2) 0.322(3) 1.0152(18) 0.028(7) Uiso 1 1 d
H14A H -0.385(3) 0.516(6) 1.058(3) 0.094(14) Uiso 1 1 d
Cl1 Cl 0.32545(7) -0.09236(12) 0.79082(5) 0.0591(3) Uani 1 1 d
Cl2 Cl 0.45399(5) 0.20792(8) 0.78125(5) 0.0395(2) Uani 1 1 d
C1S C 0.3848(2) 0.0879(4) 0.84705(17) 0.0360(6) Uani 1 1 d
H2S H 0.429(2) 0.043(4) 0.896(2) 0.042(8) Uiso 1 1 d
H1S H 0.334(3) 0.163(5) 0.860(2) 0.061(10) Uiso 1 1 d

loop_
_atom_site_aniso_label
_atom_site_aniso_U_11
_atom_site_aniso_U_22
_atom_site_aniso_U_33
_atom_site_aniso_U_23
_atom_site_aniso_U_13
_atom_site_aniso_U_12
O1 0.0218(8) 0.0186(7) 0.0227(8) 0.0007(6) -0.0061(6) 0.0019(6)
O2 0.0265(8) 0.0166(7) 0.0330(9) 0.0024(6) 0.0121(7) -0.0033(6)
O3 0.0377(10) 0.0389(9) 0.0130(7) -0.0014(6) 0.0021(7) 0.0059(7)
O4 0.0204(8) 0.0313(8) 0.0311(9) -0.0020(6) 0.0105(7) 0.0004(6)
O5 0.0278(9) 0.0161(7) 0.0370(9) 0.0079(6) 0.0124(7) 0.0033(6)
N1 0.0197(9) 0.0183(8) 0.0165(8) -0.0014(6) 0.0048(6) -0.0037(7)
C1 0.0147(9) 0.0119(8) 0.0183(9) 0.0009(7) 0.0008(7) 0.0005(7)
C2 0.0182(10) 0.0154(9) 0.0286(11) -0.0007(7) 0.0092(9) 0.0009(7)
C3 0.0279(12) 0.0195(10) 0.0225(10) 0.0000(8) 0.0123(9) 0.0008(8)
C4 0.0291(11) 0.0172(9) 0.0146(9) 0.0022(7) 0.0067(8) 0.0027(8)
C5 0.0179(10) 0.0144(8) 0.0127(9) 0.0024(6) 0.0022(7) -0.0015(7)
C6 0.0199(10) 0.0185(9) 0.0149(9) 0.0029(7) 0.0012(8) -0.0008(7)
C7 0.0191(10) 0.0174(9) 0.0237(10) 0.0026(8) 0.0063(8) 0.0046(8)
C8 0.0190(10) 0.0178(9) 0.0159(9) -0.0014(7) 0.0060(7) 0.0007(7)
C9 0.0158(9) 0.0172(9) 0.0115(9) 0.0016(7) 0.0021(7) 0.0004(7)
C10 0.0148(9) 0.0119(8) 0.0120(8) 0.0016(6) 0.0013(7) 0.0001(7)
C11 0.0197(10) 0.0223(9) 0.0115(9) -0.0019(7) 0.0049(7) -0.0004(7)
C12 0.0201(10) 0.0173(9) 0.0136(9) 0.0049(7) 0.0044(7) -0.0003(7)
C13 0.0239(11) 0.0200(10) 0.0238(11) -0.0015(8) 0.0053(9) -0.0077(8)
C14 0.0336(14) 0.0416(14) 0.0333(13) 0.0113(11) 0.0061(11) -0.0141(12)
Cl1 0.0590(5) 0.0774(6) 0.0446(4) -0.0075(4) 0.0192(4) -0.0363(4)
Cl2 0.0292(4) 0.0407(4) 0.0453(4) 0.0031(3) -0.0001(3) -0.0035(2)
C1S 0.0387(15) 0.0449(15) 0.0239(12) -0.0001(10) 0.0055(11) 0.0059(12)

loop_
_atom_type_symbol
_atom_type_description
_atom_type_scat_dispersion_real
_atom_type_scat_dispersion_imag
_atom_type_scat_source
C C 0.0033 0.0016 'International Tables Vol C Tables 4.2.6.8 and 6.1.1.4'
H H 0.0000 0.0000 'International Tables Vol C Tables 4.2.6.8 and 6.1.1.4'
N N 0.0061 0.0033 'International Tables Vol C Tables 4.2.6.8 and 6.1.1.4'
O O 0.0106 0.0060 'International Tables Vol C Tables 4.2.6.8 and 6.1.1.4'
Cl Cl 0.1484 0.1585 'International Tables Vol C Tables 4.2.6.8 and 6.1.1.4'

loop_
_geom_angle_atom_site_label_1
_geom_angle_atom_site_label_2
_geom_angle_atom_site_label_3
_geom_angle
C2 O2 C3 60.92(13)
C12 N1 C11 112.81(16)
C12 N1 C13 124.23(17)
C11 N1 C13 122.94(18)
O1 C1 C2 109.83(17)
O1 C1 C10 107.64(15)
C2 C1 C10 111.48(15)
O2 C2 C3 59.97(13)
O2 C2 C1 117.02(16)
C3 C2 C1 120.30(18)
O2 C3 C2 59.10(13)
O2 C3 C4 113.40(16)
C2 C3 C4 117.92(18)
O3 C4 C5 123.61(19)
O3 C4 C3 120.82(19)
C5 C4 C3 115.48(17)
C6 C5 C4 120.17(17)
C6 C5 C10 118.17(17)
C4 C5 C10 121.15(17)
C5 C6 C7 120.42(18)
C6 C7 C8 112.24(16)
C11 C8 C7 109.46(16)
C11 C8 C9 104.84(16)
C7 C8 C9 114.59(16)
C12 C9 C8 103.91(16)
C12 C9 C10 114.93(15)
C8 C9 C10 113.39(15)
C5 C10 C1 114.09(15)
C5 C10 C9 109.92(15)
C1 C10 C9 113.28(15)
O4 C11 N1 124.08(19)
O4 C11 C8 127.13(19)
N1 C11 C8 108.79(16)
O5 C12 N1 123.60(18)
O5 C12 C9 127.09(18)
N1 C12 C9 109.28(16)
N1 C13 C14 112.09(18)
Cl1 C1S Cl2 111.90(14)

loop_
_geom_bond_atom_site_label_1
_geom_bond_atom_site_label_2
_geom_bond_distance
O1 C1 1.429(2)
O2 C2 1.443(2)
O2 C3 1.456(3)
O3 C4 1.219(3)
O4 C11 1.209(3)
O5 C12 1.218(2)
N1 C12 1.375(3)
N1 C11 1.386(3)
N1 C13 1.463(3)
C1 C2 1.500(3)
C1 C10 1.530(3)
C2 C3 1.469(3)
C3 C4 1.501(3)
C4 C5 1.478(3)
C5 C6 1.333(3)
C5 C10 1.518(3)
C6 C7 1.499(3)
C7 C8 1.546(3)
C8 C11 1.516(3)
C8 C9 1.540(3)
C9 C12 1.526(3)
C9 C10 1.543(2)
C13 C14 1.518(3)
Cl1 C1S 1.755(3)
Cl2 C1S 1.772(3)
